data_2206317
loop_
_publ_author_name
'Wu, Tao'
'Ma, Ming-Zhi'
'Zhou, Rui'
'Li, Dan'
'Ng, Seik Weng'

_publ_section_title
;
 Diaquadithiocyanatocopper(II)
;
_journal_issue 7
_journal_name_full 'Acta Crystallographica Section E'
_journal_page_first m1401
_journal_page_last m1402
_journal_paper_doi 10.1107/S1600536805019215
_journal_volume 61
_journal_year 2005
_chemical_formula_iupac '[Cu (N C S)2 (H2 O1)2]'
_chemical_formula_moiety 'C2 H4 Cu N2 O2 S2'
_chemical_formula_sum 'C2 H4 Cu N2 O2 S2'
_chemical_formula_weight 215.73
_chemical_name_systematic
;
Diaquadithiocyanatocopper(II)
;
_space_group_IT_number 62
_symmetry_cell_setting orthorhombic
_symmetry_space_group_name_Hall '-P 2ac 2n'
_symmetry_space_group_name_H-M 'P n m a'
_atom_sites_solution_hydrogens geom
_atom_sites_solution_primary direct
_atom_sites_solution_secondary difmap
_audit_creation_method SHELXL-97
_cell_angle_alpha 90.00
_cell_angle_beta 90.00
_cell_angle_gamma 90.00
_cell_formula_units_Z 4
_cell_length_a 13.9620(10)
_cell_length_b 6.0090(10)
_cell_length_c 8.8770(10)
_cell_measurement_reflns_used 2400
_cell_measurement_temperature 295(2)
_cell_measurement_theta_max 28.0
_cell_measurement_theta_min 2.7
_cell_volume 744.76(16)
_computing_cell_refinement SMART
_computing_data_collection 'SMART (Bruker, 2002)'
_computing_data_reduction 'SAINT (Bruker, 2002)'
_computing_molecular_graphics 'ORTEPII (Johnson, 1976)'
_computing_publication_material SHELXL97
_computing_structure_refinement 'SHELXL97 (Sheldrick, 1997)'
_computing_structure_solution 'SHELXS97 (Sheldrick, 1997)'
_diffrn_ambient_temperature 295(2)
_diffrn_measured_fraction_theta_full 0.99
_diffrn_measured_fraction_theta_max 0.99
_diffrn_measurement_device_type 'Bruker APEX area-detector'
_diffrn_measurement_method '\f and \w'
_diffrn_radiation_monochromator graphite
_diffrn_radiation_source 'medium-focus sealed tube'
_diffrn_radiation_type MoK\a
_diffrn_radiation_wavelength 0.71073
_diffrn_reflns_av_R_equivalents 0.017
_diffrn_reflns_av_sigmaI/netI 0.015
_diffrn_reflns_limit_h_max 17
_diffrn_reflns_limit_h_min -16
_diffrn_reflns_limit_k_max 7
_diffrn_reflns_limit_k_min -7
_diffrn_reflns_limit_l_max 11
_diffrn_reflns_limit_l_min -10
_diffrn_reflns_number 4463
_diffrn_reflns_theta_full 27.5
_diffrn_reflns_theta_max 27.5
_diffrn_reflns_theta_min 2.7
_diffrn_standards_decay_% 0
_diffrn_standards_interval_time 0
_diffrn_standards_number 0
_exptl_absorpt_coefficient_mu 3.423
_exptl_absorpt_correction_T_max 0.684
_exptl_absorpt_correction_T_min 0.564
_exptl_absorpt_correction_type multi-scan
_exptl_absorpt_process_details '(SADABS; Bruker, 2002)'
_exptl_crystal_colour Blue
_exptl_crystal_density_diffrn 1.924
_exptl_crystal_density_method 'not measured'
_exptl_crystal_description Column
_exptl_crystal_F_000 428
_exptl_crystal_size_max 0.24
_exptl_crystal_size_mid 0.13
_exptl_crystal_size_min 0.12
_refine_diff_density_max 0.41
_refine_diff_density_min -0.99
_refine_ls_extinction_coef 0.0070(10)
_refine_ls_extinction_expression Fc^*^=kFc[1+0.001xFc^2^\l^3^/sin(2\q)]^-1/4^
_refine_ls_extinction_method SHELXL97
_refine_ls_goodness_of_fit_ref 1.06
_refine_ls_hydrogen_treatment constr
_refine_ls_matrix_type full
_refine_ls_number_parameters 64
_refine_ls_number_reflns 928
_refine_ls_number_restraints 4
_refine_ls_restrained_S_all 1.06
_refine_ls_R_factor_all 0.033
_refine_ls_R_factor_gt 0.032
_refine_ls_shift/su_max 0.001
_refine_ls_shift/su_mean 0.000
_refine_ls_structure_factor_coef Fsqd
_refine_ls_weighting_details 'calc w = 1/[\s^2^(Fo^2^)+(0.0636P)^2^+0.2079P] where P = (Fo^2^+2Fc^2^)/3'
_refine_ls_weighting_scheme calc
_refine_ls_wR_factor_gt 0.085
_refine_ls_wR_factor_ref 0.086
_reflns_number_gt 876
_reflns_number_total 928
_reflns_threshold_expression I>2\s(I)
_cod_data_source_file ww6382.cif
_cod_data_source_block I
_cod_depositor_comments
;
The following automatic conversions were performed:
'_symmetry_cell_setting' value 'Orthorhombic' changed to 'orthorhombic'
according to '/home/saulius/struct/CIF-dictionaries/cif_core.dic'
dictionary named 'cif_core.dic' version 2.4.1 from 2010-06-29.

Automatic conversion script
Id: cif_fix_enum 1527 2010-12-29 10:47:43Z saulius 

The following automatic conversions were performed:

'_symmetry_cell_setting' value 'Orthorhombic' changed to
'orthorhombic' according to
/home/saulius/struct/CIF-dictionaries/cif_core.dic dictionary named
'cif_core.dic' version 2.4.1 from 2010-06-29.

Automatic conversion script
Id: cif_fix_values 1715 2011-07-08 13:25:40Z adriana 
;
_cod_original_cell_volume 744.78(9)
_cod_database_code 2206317
_cod_database_fobs_code 2206317

loop_
_symmetry_equiv_pos_as_xyz
'x, y, z'
'-x+1/2, -y, z+1/2'
'-x, y+1/2, -z'
'x+1/2, -y+1/2, -z+1/2'
'-x, -y, -z'
'x-1/2, y, -z-1/2'
'x, -y-1/2, z'
'-x-1/2, y-1/2, z-1/2'

loop_
_atom_site_label
_atom_site_fract_x
_atom_site_fract_y
_atom_site_fract_z
_atom_site_U_iso_or_equiv
_atom_site_adp_type
_atom_site_calc_flag
_atom_site_refinement_flags
_atom_site_occupancy
_atom_site_type_symbol
Cu1 0.17705(3) 0.2500 0.61014(4) 0.0267(2) Uani d S 1 Cu
S1 0.33622(7) 0.2500 1.08510(10) 0.0337(2) Uani d S 1 S
S2 0.04319(7) 0.2500 0.11850(10) 0.0401(3) Uani d S 1 S
O1 0.0446(2) 0.2500 0.6991(3) 0.0478(7) Uani d SD 1 O
O2 0.3084(2) 0.2500 0.5180(4) 0.0496(7) Uani d SD 1 O
N1 0.2348(2) 0.2500 0.8137(3) 0.0363(6) Uani d S 1 N
N2 0.1212(2) 0.2500 0.4063(3) 0.0354(7) Uani d S 1 N
C1 0.2769(2) 0.2500 0.9260(3) 0.0262(6) Uani d S 1 C
C2 0.0897(2) 0.2500 0.2867(3) 0.0257(6) Uani d S 1 C
H1 0.039(3) 0.1341(8) 0.756(2) 0.080(10) Uiso d D 1 H
H2 0.3420(10) 0.1341(8) 0.537(4) 0.060(10) Uiso d D 1 H

loop_
_atom_site_aniso_label
_atom_site_aniso_U_11
_atom_site_aniso_U_22
_atom_site_aniso_U_33
_atom_site_aniso_U_12
_atom_site_aniso_U_13
_atom_site_aniso_U_23
Cu1 0.0241(3) 0.0369(3) 0.0190(2) 0.000 -0.00120(10) 0.000
S1 0.0428(5) 0.0321(4) 0.0262(4) 0.000 -0.0112(3) 0.000
S2 0.0387(5) 0.0580(6) 0.0238(4) 0.000 -0.0084(3) 0.000
O1 0.0460(10) 0.051(2) 0.047(2) 0.000 0.0090(10) 0.000
O2 0.0410(10) 0.051(2) 0.058(2) 0.000 0.0050(10) 0.000
N1 0.039(2) 0.043(2) 0.0280(10) 0.000 -0.0060(10) 0.000
N2 0.039(2) 0.041(2) 0.0260(10) 0.000 -0.0050(10) 0.000
C1 0.031(2) 0.0240(10) 0.0240(10) 0.000 -0.0010(10) 0.000
C2 0.0260(10) 0.0240(10) 0.0280(10) 0.000 0.0000(10) 0.000

loop_
_atom_type_symbol
_atom_type_description
_atom_type_scat_dispersion_real
_atom_type_scat_dispersion_imag
_atom_type_scat_source
C C 0.0033 0.0016 'International Tables Vol C Tables 4.2.6.8 and 6.1.1.4'
H H 0.0000 0.0000 'International Tables Vol C Tables 4.2.6.8 and 6.1.1.4'
N N 0.0061 0.0033 'International Tables Vol C Tables 4.2.6.8 and 6.1.1.4'
O O 0.0106 0.0060 'International Tables Vol C Tables 4.2.6.8 and 6.1.1.4'
S S 0.1246 0.1234 'International Tables Vol C Tables 4.2.6.8 and 6.1.1.4'
Cu Cu 0.3201 1.2651 'International Tables Vol C Tables 4.2.6.8 and 6.1.1.4'

loop_
_geom_angle_atom_site_label_1
_geom_angle_atom_site_label_2
_geom_angle_atom_site_label_3
_geom_angle
_geom_angle_publ_flag
N1 Cu1 N2 179.30(10) yes
N1 Cu1 O1 90.90(10) yes
N1 Cu1 O2 90.00(10) yes
N2 Cu1 O1 89.80(10) yes
N2 Cu1 O2 89.30(10) yes
O1 Cu1 O2 179.10(10) yes
C1 N1 Cu1 173.5(3) yes
C2 N2 Cu1 179.2(3) yes
N1 C1 S1 179.9(3) yes
N2 C2 S2 179.0(3) yes
Cu1 O1 H1 108(2) no
Cu1 O2 H2 115(2) no

loop_
_geom_bond_atom_site_label_1
_geom_bond_atom_site_label_2
_geom_bond_distance
_geom_bond_publ_flag
Cu1 N1 1.979(3) yes
Cu1 N2 1.970(3) yes
Cu1 O1 2.011(3) yes
Cu1 O2 2.008(3) yes
S1 C1 1.637(3) yes
S2 C2 1.628(3) yes
N1 C1 1.157(4) yes
N2 C2 1.150(4) yes
O1 H1 0.860(10) no
O2 H2 0.860(10) no

loop_
_geom_hbond_atom_site_label_D
_geom_hbond_atom_site_label_H
_geom_hbond_atom_site_label_A
_geom_hbond_site_symmetry_A
_geom_hbond_distance_DH
_geom_hbond_distance_HA
_geom_hbond_distance_DA
_geom_hbond_angle_DHA
_geom_hbond_publ_flag
O1 H1 S2 5_556 0.860(10) 2.81(2) 3.627(2) 159(3) yes
O2 H2 S2 2 0.860(10) 2.900(10) 3.757(2) 177(3) yes
